data_7035254
loop_
_publ_author_name
'Bag, Partha Pratim'
'Wang, Xu-Sheng'
'Cao, Rong'

_publ_section_title
;
 Microwave-assisted large scale synthesis of lanthanide metal-organic
 frameworks (Ln-MOFs), having a preferred conformation and
 photoluminescence properties.
;
_journal_issue 26
_journal_name_full 'Dalton transactions (Cambridge, England : 2003)'
_journal_page_first 11954
_journal_page_last 11962
_journal_paper_doi 10.1039/c5dt01598g
_journal_volume 44
_journal_year 2015
_chemical_formula_sum 'C30 H27 Cl N5 O14 Yb'
_chemical_formula_weight 890.06
_chemical_name_systematic
; 
 ? 
;
_space_group_IT_number 2
_symmetry_cell_setting triclinic
_symmetry_space_group_name_Hall '-P 1'
_symmetry_space_group_name_H-M 'P -1'
_atom_sites_solution_hydrogens geom
_atom_sites_solution_primary direct
_atom_sites_solution_secondary difmap
_audit_creation_method SHELXL-97
_audit_update_record
;
2015-03-10 deposited with the CCDC.
2015-05-26 downloaded from the CCDC.
;
_cell_angle_alpha 106.107(3)
_cell_angle_beta 98.869(2)
_cell_angle_gamma 100.650(3)
_cell_formula_units_Z 2
_cell_length_a 9.4951(3)
_cell_length_b 12.5595(4)
_cell_length_c 18.9191(6)
_cell_measurement_reflns_used 8857
_cell_measurement_temperature 100(2)
_cell_measurement_theta_max 73.56
_cell_measurement_theta_min 3.74
_cell_volume 2079.23(12)
_computing_cell_refinement 'CrysAlisPro, Agilent Technologies, Version 1.171.37.33'
_computing_data_collection 'CrysAlisPro, Agilent Technologies, Version 1.171.37.33'
_computing_data_reduction 'CrysAlisPro, Agilent Technologies, Version 1.171.37.33'
_computing_structure_refinement 'SHELXL-97 (Sheldrick, 1997)'
_computing_structure_solution 'SHELXS-97 (Sheldrick, 1990)'
_diffrn_ambient_temperature 100(2)
_diffrn_measured_fraction_theta_full 0.991
_diffrn_measured_fraction_theta_max 0.991
_diffrn_measurement_device_type 'SuperNova, Dual, Cu at zero, Atlas'
_diffrn_measurement_method '\w scans'
_diffrn_radiation_monochromator graphite
_diffrn_radiation_source 'fine-focus sealed tube'
_diffrn_radiation_type CuK\a
_diffrn_radiation_wavelength 1.54184
_diffrn_reflns_av_R_equivalents 0.0341
_diffrn_reflns_av_sigmaI/netI 0.0427
_diffrn_reflns_limit_h_max 11
_diffrn_reflns_limit_h_min -11
_diffrn_reflns_limit_k_max 14
_diffrn_reflns_limit_k_min -15
_diffrn_reflns_limit_l_max 23
_diffrn_reflns_limit_l_min -23
_diffrn_reflns_number 10762
_diffrn_reflns_theta_full 74.23
_diffrn_reflns_theta_max 74.23
_diffrn_reflns_theta_min 3.77
_exptl_absorpt_coefficient_mu 5.298
_exptl_absorpt_correction_T_max 0.875
_exptl_absorpt_correction_T_min 0.789
_exptl_absorpt_correction_type multi-scan
_exptl_absorpt_process_details 'CrysAlisPro, Agilent Technologies, Version 1.171.37.33'
_exptl_crystal_colour colourless
_exptl_crystal_density_diffrn 1.422
_exptl_crystal_density_method 'not measured'
_exptl_crystal_description block
_exptl_crystal_F_000 882
_exptl_crystal_size_max 0.0563
_exptl_crystal_size_mid 0.0372
_exptl_crystal_size_min 0.0251
_platon_squeeze_details
;
;
_refine_diff_density_max 3.137
_refine_diff_density_min -2.562
_refine_diff_density_rms 0.195
_refine_ls_extinction_method none
_refine_ls_goodness_of_fit_ref 1.064
_refine_ls_hydrogen_treatment mixed
_refine_ls_matrix_type full
_refine_ls_number_parameters 439
_refine_ls_number_reflns 7962
_refine_ls_number_restraints 2
_refine_ls_restrained_S_all 1.063
_refine_ls_R_factor_all 0.0660
_refine_ls_R_factor_gt 0.0632
_refine_ls_shift/su_max 0.005
_refine_ls_shift/su_mean 0.000
_refine_ls_structure_factor_coef Fsqd
_refine_ls_weighting_details 'calc w=1/[\s^2^(Fo^2^)+(0.1124P)^2^+12.8534P] where P=(Fo^2^+2Fc^2^)/3'
_refine_ls_weighting_scheme calc
_refine_ls_wR_factor_gt 0.1816
_refine_ls_wR_factor_ref 0.1842
_reflns_number_gt 6872
_reflns_number_total 7962
_reflns_threshold_expression >2sigma(I)
_cod_data_source_file c5dt01598g2.cif
_cod_data_source_block yb_final
_cod_depositor_comments 'Adding full bibliography for 7035246--7035254.cif.'
_cod_original_cell_volume 2079.23(11)
_cod_database_code 7035254

loop_
_symmetry_equiv_pos_as_xyz
'x, y, z'
'-x, -y, -z'

loop_
_atom_site_label
_atom_site_type_symbol
_atom_site_fract_x
_atom_site_fract_y
_atom_site_fract_z
_atom_site_U_iso_or_equiv
_atom_site_adp_type
_atom_site_occupancy
_atom_site_symmetry_multiplicity
_atom_site_calc_flag
_atom_site_refinement_flags
Yb1 Yb -0.76587(3) -0.98219(3) -0.996087(15) 0.02357(14) Uani 1 1 d .
O1 O -0.5422(5) -0.9705(4) -0.9123(2) 0.0280(9) Uani 1 1 d .
O2 O -0.3110(5) -0.9796(5) -0.8812(2) 0.0315(10) Uani 1 1 d .
O5 O 0.0024(5) -0.1088(4) -0.0757(3) 0.0315(10) Uani 1 1 d .
N1 N -0.4322(6) -0.8411(6) -0.6327(3) 0.0316(7) Uani 1 1 d .
O6 O -0.2365(5) -0.1812(5) -0.1163(3) 0.0380(12) Uani 1 1 d .
N2 N 0.0054(6) -0.8471(5) -0.3181(3) 0.0265(11) Uani 1 1 d .
O3 O 0.1065(5) -0.8729(5) -0.0612(3) 0.0351(11) Uani 1 1 d .
O4 O -0.1395(5) -0.9289(5) -0.0950(3) 0.0356(11) Uani 1 1 d .
N3 N -0.0455(7) -0.3896(5) -0.3273(3) 0.0308(12) Uani 1 1 d .
C10 C -0.0759(6) -0.7677(5) -0.4216(3) 0.0231(12) Uani 1 1 d .
C30 C -0.1084(7) -0.1768(6) -0.1230(4) 0.0310(14) Uani 1 1 d .
C2 C -0.4341(6) -0.9236(6) -0.7830(3) 0.0235(12) Uani 1 1 d .
C12 C -0.0945(8) -0.5809(6) -0.4267(3) 0.0281(13) Uani 1 1 d .
C1 C -0.4301(7) -0.9621(6) -0.8660(3) 0.0245(12) Uani 1 1 d .
C11 C -0.0192(6) -0.6515(5) -0.3978(3) 0.0240(12) Uani 1 1 d .
O7 O -0.5772(6) -0.8017(5) -0.9895(4) 0.0501(14) Uani 1 1 d .
C6 C -0.5596(7) -0.9036(7) -0.7596(3) 0.0354(9) Uani 1 1 d .
H6 H -0.6478 -0.9178 -0.7958 0.042 Uiso 1 1 calc R
C8 C -0.2890(7) -0.7465(7) -0.4984(3) 0.0354(9) Uani 1 1 d .
C3 C -0.3076(6) -0.9036(6) -0.7288(3) 0.0267(13) Uani 1 1 d .
H3 H -0.2200 -0.9188 -0.7434 0.032 Uiso 1 1 calc R
C5 C -0.5578(7) -0.8633(7) -0.6842(3) 0.0335(15) Uani 1 1 d .
H5 H -0.6451 -0.8509 -0.6682 0.040 Uiso 1 1 calc R
C13 C -0.2299(8) -0.6280(7) -0.4775(3) 0.0318(14) Uani 1 1 d .
C4 C -0.3100(7) -0.8615(7) -0.6534(3) 0.0322(15) Uani 1 1 d .
H4 H -0.2234 -0.8471 -0.6160 0.039 Uiso 1 1 calc R
C27 C -0.0838(7) -0.2575(6) -0.1946(4) 0.0317(14) Uani 1 1 d .
C20 C -0.0087(7) -0.8735(6) -0.1809(4) 0.0306(14) Uani 1 1 d .
C9 C -0.2135(7) -0.8170(6) -0.4716(3) 0.0287(13) Uani 1 1 d .
C22 C -0.1213(7) -0.8522(6) -0.2956(4) 0.0320(14) Uani 1 1 d .
H22 H -0.2055 -0.8467 -0.3275 0.038 Uiso 1 1 calc R
C17 C 0.0117(8) -0.8448(6) -0.3974(4) 0.0292(13) Uani 1 1 d .
H17A H 0.1153 -0.8186 -0.3998 0.035 Uiso 1 1 calc R
H17B H -0.0264 -0.9233 -0.4330 0.035 Uiso 1 1 calc R
C19 C 0.1220(8) -0.8665(7) -0.2054(5) 0.0387(17) Uani 1 1 d .
H19 H 0.2080 -0.8700 -0.1738 0.046 Uiso 1 1 calc R
C21 C -0.1309(7) -0.8652(6) -0.2268(4) 0.0312(14) Uani 1 1 d .
H21 H -0.2213 -0.8684 -0.2109 0.037 Uiso 1 1 calc R
C16 C 0.1245(7) -0.5983(6) -0.3405(4) 0.0357(15) Uani 1 1 d .
H16A H 0.1637 -0.6583 -0.3265 0.054 Uiso 1 1 calc R
H16B H 0.1080 -0.5450 -0.2955 0.054 Uiso 1 1 calc R
H16C H 0.1950 -0.5571 -0.3623 0.054 Uiso 1 1 calc R
C26 C 0.0554(8) -0.2602(6) -0.2049(4) 0.0382(16) Uani 1 1 d .
H26 H 0.1385 -0.2160 -0.1661 0.046 Uiso 1 1 calc R
C28 C -0.2023(8) -0.3242(7) -0.2501(4) 0.0367(16) Uani 1 1 d .
H28 H -0.2989 -0.3241 -0.2425 0.044 Uiso 1 1 calc R
C25 C 0.0728(8) -0.3276(6) -0.2721(4) 0.0373(16) Uani 1 1 d .
H25 H 0.1686 -0.3306 -0.2799 0.045 Uiso 1 1 calc R
C29 C -0.1820(8) -0.3906(7) -0.3162(4) 0.0365(15) Uani 1 1 d .
H29 H -0.2644 -0.4376 -0.3545 0.044 Uiso 1 1 calc R
C24 C -0.0253(9) -0.4547(6) -0.4029(4) 0.0363(16) Uani 1 1 d .
H24A H 0.0811 -0.4437 -0.4017 0.044 Uiso 1 1 calc R
H24B H -0.0683 -0.4228 -0.4411 0.044 Uiso 1 1 calc R
C23 C -0.0144(8) -0.8925(7) -0.1053(4) 0.0351(15) Uani 1 1 d .
C18 C 0.1282(8) -0.8547(7) -0.2749(5) 0.0386(16) Uani 1 1 d .
H18 H 0.2170 -0.8518 -0.2924 0.046 Uiso 1 1 calc R
C7 C -0.4390(7) -0.7979(7) -0.5498(3) 0.0354(9) Uani 1 1 d .
H7A H -0.4976 -0.7397 -0.5431 0.042 Uiso 1 1 calc R
H7B H -0.4897 -0.8621 -0.5352 0.042 Uiso 1 1 calc R
C14 C -0.3151(10) -0.5559(9) -0.5113(4) 0.051(2) Uani 1 1 d .
H14A H -0.3958 -0.5433 -0.4858 0.077 Uiso 1 1 calc R
H14B H -0.3550 -0.5957 -0.5652 0.077 Uiso 1 1 calc R
H14C H -0.2493 -0.4822 -0.5047 0.077 Uiso 1 1 calc R
C15 C -0.2746(11) -0.9443(8) -0.4967(5) 0.055(2) Uani 1 1 d .
H15A H -0.3739 -0.9634 -0.5279 0.083 Uiso 1 1 calc R
H15B H -0.2783 -0.9699 -0.4525 0.083 Uiso 1 1 calc R
H15C H -0.2115 -0.9824 -0.5262 0.083 Uiso 1 1 calc R
O8 O -0.7229(6) -1.1791(5) -1.0281(3) 0.0433(13) Uani 1 1 d .
N4 N -0.1008(7) -0.1607(6) -0.3986(3) 0.0316(7) Uani 1 1 d D
O14 O 0.3786(9) -0.3165(10) -0.1724(4) 0.094(3) Uani 1 1 d .
O12 O 0.4008(7) -0.3628(6) -0.2883(4) 0.0545(16) Uani 1 1 d .
N5 N 0.4195(6) -0.3705(6) -0.2244(3) 0.0316(7) Uani 1 1 d .
O13 O 0.4858(11) -0.4460(9) -0.2135(7) 0.094(3) Uani 1 1 d .
O11 O -0.2164(13) -0.2442(13) -0.4264(6) 0.115(4) Uani 1 1 d .
O10 O -0.0075(14) -0.1194(14) -0.4289(8) 0.176(8) Uani 1 1 d D
O9 O -0.0583(16) -0.1307(13) -0.3292(4) 0.218(11) Uani 1 1 d D
Cl1 Cl -0.4990(3) -1.1478(3) -0.6760(2) 0.0960(12) Uani 1 1 d .

loop_
_atom_site_aniso_label
_atom_site_aniso_U_11
_atom_site_aniso_U_22
_atom_site_aniso_U_33
_atom_site_aniso_U_23
_atom_site_aniso_U_13
_atom_site_aniso_U_12
Yb1 0.01601(18) 0.0427(2) 0.00958(19) 0.00231(13) 0.00026(12) 0.01249(13)
O1 0.018(2) 0.055(3) 0.0080(19) 0.0038(18) -0.0026(16) 0.0144(19)
O2 0.016(2) 0.065(3) 0.011(2) 0.003(2) 0.0031(16) 0.017(2)
O5 0.022(2) 0.040(2) 0.022(2) -0.0031(19) -0.0028(18) 0.0089(18)
N1 0.0230(15) 0.056(2) 0.0235(16) 0.0147(15) 0.0109(13) 0.0197(15)
O6 0.019(2) 0.053(3) 0.026(2) -0.010(2) 0.0003(18) 0.011(2)
N2 0.026(3) 0.036(3) 0.023(3) 0.012(2) 0.011(2) 0.012(2)
O3 0.020(2) 0.059(3) 0.031(3) 0.020(2) 0.0038(19) 0.017(2)
O4 0.022(2) 0.068(3) 0.032(3) 0.028(2) 0.0113(19) 0.023(2)
N3 0.034(3) 0.034(3) 0.025(3) 0.003(2) 0.013(2) 0.013(2)
C10 0.018(3) 0.035(3) 0.013(3) 0.004(2) 0.004(2) 0.004(2)
C30 0.026(3) 0.041(3) 0.021(3) -0.002(3) 0.003(3) 0.015(3)
C2 0.016(3) 0.045(3) 0.006(2) 0.003(2) -0.001(2) 0.009(2)
C12 0.035(3) 0.036(3) 0.011(3) 0.002(2) 0.006(2) 0.012(3)
C1 0.021(3) 0.041(3) 0.009(3) 0.002(2) 0.005(2) 0.010(2)
C11 0.019(3) 0.035(3) 0.013(3) -0.001(2) 0.005(2) 0.006(2)
O7 0.029(3) 0.052(3) 0.072(4) 0.024(3) 0.011(3) 0.010(2)
C6 0.0196(18) 0.071(3) 0.0091(16) 0.0026(17) 0.0025(14) 0.0107(18)
C8 0.0196(18) 0.071(3) 0.0091(16) 0.0026(17) 0.0025(14) 0.0107(18)
C3 0.015(3) 0.048(4) 0.012(3) 0.002(2) 0.001(2) 0.009(2)
C5 0.017(3) 0.064(4) 0.009(3) -0.001(3) -0.001(2) 0.008(3)
C13 0.033(3) 0.053(4) 0.012(3) 0.007(3) 0.009(3) 0.021(3)
C4 0.015(3) 0.064(4) 0.011(3) 0.004(3) -0.002(2) 0.008(3)
C27 0.024(3) 0.038(3) 0.024(3) -0.002(3) 0.002(3) 0.007(3)
C20 0.023(3) 0.045(4) 0.033(4) 0.020(3) 0.011(3) 0.016(3)
C9 0.022(3) 0.042(3) 0.011(3) -0.002(2) 0.003(2) -0.002(3)
C22 0.023(3) 0.046(4) 0.030(4) 0.015(3) 0.006(3) 0.011(3)
C17 0.033(3) 0.036(3) 0.022(3) 0.008(3) 0.011(3) 0.011(3)
C19 0.024(3) 0.065(5) 0.042(4) 0.032(4) 0.010(3) 0.021(3)
C21 0.020(3) 0.048(4) 0.033(4) 0.018(3) 0.010(3) 0.011(3)
C16 0.024(3) 0.038(3) 0.031(4) -0.001(3) -0.007(3) 0.001(3)
C26 0.024(3) 0.040(4) 0.039(4) -0.006(3) 0.008(3) 0.008(3)
C28 0.022(3) 0.050(4) 0.027(4) -0.004(3) 0.002(3) 0.009(3)
C25 0.027(3) 0.042(4) 0.037(4) -0.001(3) 0.015(3) 0.007(3)
C29 0.031(3) 0.045(4) 0.025(3) -0.002(3) 0.005(3) 0.010(3)
C24 0.051(4) 0.037(3) 0.023(3) 0.006(3) 0.020(3) 0.012(3)
C23 0.030(3) 0.052(4) 0.036(4) 0.023(3) 0.010(3) 0.022(3)
C18 0.024(3) 0.058(4) 0.048(4) 0.030(4) 0.016(3) 0.018(3)
C7 0.0196(18) 0.071(3) 0.0091(16) 0.0026(17) 0.0025(14) 0.0107(18)
C14 0.054(5) 0.084(6) 0.021(4) 0.012(4) 0.002(3) 0.041(5)
C15 0.054(5) 0.050(5) 0.038(5) 0.002(4) 0.003(4) -0.022(4)
O8 0.033(3) 0.050(3) 0.040(3) 0.002(2) -0.003(2) 0.022(2)
N4 0.0230(15) 0.056(2) 0.0235(16) 0.0147(15) 0.0109(13) 0.0197(15)
O14 0.059(5) 0.158(9) 0.042(4) -0.009(5) 0.009(3) 0.034(5)
O12 0.035(3) 0.062(4) 0.053(4) 0.002(3) 0.010(3) 0.003(3)
N5 0.0230(15) 0.056(2) 0.0235(16) 0.0147(15) 0.0109(13) 0.0197(15)
O13 0.084(6) 0.101(7) 0.118(8) 0.051(6) 0.032(6) 0.040(5)
O11 0.100(8) 0.194(13) 0.068(6) 0.047(7) 0.023(6) 0.067(8)
O10 0.118(11) 0.25(2) 0.115(11) -0.012(12) 0.008(9) 0.046(12)
O9 0.089(10) 0.132(12) 0.40(3) 0.098(17) 0.016(15) -0.034(9)
Cl1 0.0348(12) 0.114(2) 0.101(2) -0.013(2) 0.0034(13) 0.0082(13)

loop_
_atom_type_symbol
_atom_type_description
_atom_type_scat_dispersion_real
_atom_type_scat_dispersion_imag
_atom_type_scat_source
C C 0.0181 0.0091 'International Tables Vol C Tables 4.2.6.8 and 6.1.1.4'
H H 0.0000 0.0000 'International Tables Vol C Tables 4.2.6.8 and 6.1.1.4'
Yb Yb -7.2108 4.4329 'International Tables Vol C Tables 4.2.6.8 and 6.1.1.4'
Cl Cl 0.3639 0.7018 'International Tables Vol C Tables 4.2.6.8 and 6.1.1.4'
N N 0.0311 0.0180 'International Tables Vol C Tables 4.2.6.8 and 6.1.1.4'
O O 0.0492 0.0322 'International Tables Vol C Tables 4.2.6.8 and 6.1.1.4'

loop_
_geom_angle_atom_site_label_1
_geom_angle_atom_site_label_2
_geom_angle_atom_site_label_3
_geom_angle
_geom_angle_site_symmetry_1
_geom_angle_site_symmetry_3
O1 Yb1 O3 143.05(18) . 1_454
O1 Yb1 O5 145.07(17) . 1_444
O3 Yb1 O5 71.76(17) 1_454 1_444
O1 Yb1 O2 101.04(14) . 2_433
O3 Yb1 O2 76.21(16) 1_454 2_433
O5 Yb1 O2 82.16(16) 1_444 2_433
O1 Yb1 O4 78.45(15) . 2_434
O3 Yb1 O4 124.85(15) 1_454 2_434
O5 Yb1 O4 79.51(17) 1_444 2_434
O2 Yb1 O4 144.71(19) 2_433 2_434
O1 Yb1 O8 73.43(17) . .
O3 Yb1 O8 136.73(18) 1_454 .
O5 Yb1 O8 74.38(17) 1_444 .
O2 Yb1 O8 73.19(19) 2_433 .
O4 Yb1 O8 72.94(19) 2_434 .
O1 Yb1 O6 78.28(16) . 2_444
O3 Yb1 O6 81.39(18) 1_454 2_444
O5 Yb1 O6 120.91(15) 1_444 2_444
O2 Yb1 O6 140.47(19) 2_433 2_444
O4 Yb1 O6 74.51(19) 2_434 2_444
O8 Yb1 O6 140.26(19) . 2_444
O1 Yb1 O7 71.95(19) . .
O3 Yb1 O7 72.12(18) 1_454 .
O5 Yb1 O7 139.90(19) 1_444 .
O2 Yb1 O7 72.9(2) 2_433 .
O4 Yb1 O7 136.9(2) 2_434 .
O8 Yb1 O7 124.8(2) . .
O6 Yb1 O7 69.4(2) 2_444 .
O1 Yb1 O5 116.84(13) . 2_444
O3 Yb1 O5 64.91(15) 1_454 2_444
O5 Yb1 O5 75.20(15) 1_444 2_444
O2 Yb1 O5 139.39(14) 2_433 2_444
O4 Yb1 O5 62.69(15) 2_434 2_444
O8 Yb1 O5 129.61(17) . 2_444
O6 Yb1 O5 45.71(13) 2_444 2_444
O7 Yb1 O5 104.26(17) . 2_444
O1 Yb1 C30 96.44(16) . 2_444
O3 Yb1 C30 73.33(18) 1_454 2_444
O5 Yb1 C30 98.79(17) 1_444 2_444
O2 Yb1 C30 147.44(18) 2_433 2_444
O4 Yb1 C30 65.77(19) 2_434 2_444
O8 Yb1 C30 138.7(2) . 2_444
O6 Yb1 C30 22.16(17) 2_444 2_444
O7 Yb1 C30 87.0(2) . 2_444
O5 Yb1 C30 23.62(15) 2_444 2_444
O1 Yb1 Yb1 140.78(10) . 2_333
O3 Yb1 Yb1 61.90(11) 1_454 2_333
O5 Yb1 Yb1 42.33(11) 1_444 2_333
O2 Yb1 Yb1 116.88(10) 2_433 2_333
O4 Yb1 Yb1 65.06(10) 2_434 2_333
O8 Yb1 Yb1 107.03(13) . 2_333
O6 Yb1 Yb1 78.58(11) 2_444 2_333
O7 Yb1 Yb1 126.94(13) . 2_333
O5 Yb1 Yb1 32.87(8) 2_444 2_333
C30 Yb1 Yb1 56.48(13) 2_444 2_333
C1 O1 Yb1 176.6(4) . .
C1 O2 Yb1 129.7(4) . 2_433
C30 O5 Yb1 173.0(4) . 1_666
C30 O5 Yb1 81.7(4) . 2_444
Yb1 O5 Yb1 104.80(15) 1_666 2_444
C4 N1 C5 121.1(6) . .
C4 N1 C7 121.6(5) . .
C5 N1 C7 117.2(5) . .
C30 O6 Yb1 107.9(4) . 2_444
C22 N2 C18 122.1(6) . .
C22 N2 C17 120.1(6) . .
C18 N2 C17 117.5(5) . .
C23 O3 Yb1 135.5(5) . 1_656
C23 O4 Yb1 135.1(4) . 2_434
C29 N3 C25 120.7(6) . .
C29 N3 C24 119.2(6) . .
C25 N3 C24 120.0(6) . .
C11 C10 C9 120.7(6) . .
C11 C10 C17 120.4(6) . .
C9 C10 C17 118.8(6) . .
O6 C30 O5 124.4(6) . .
O6 C30 C27 117.4(6) . .
O5 C30 C27 118.2(6) . .
O6 C30 Yb1 50.0(3) . 2_444
O5 C30 Yb1 74.7(4) . 2_444
C27 C30 Yb1 165.4(4) . 2_444
C6 C2 C3 118.6(5) . .
C6 C2 C1 121.5(5) . .
C3 C2 C1 119.8(5) . .
C13 C12 C11 120.1(6) . .
C13 C12 C24 121.0(6) . .
C11 C12 C24 118.9(6) . .
O1 C1 O2 125.7(5) . .
O1 C1 C2 117.8(5) . .
O2 C1 C2 116.4(5) . .
C10 C11 C12 120.2(6) . .
C10 C11 C16 120.5(6) . .
C12 C11 C16 119.3(6) . .
C5 C6 C2 120.1(6) . .
C9 C8 C13 121.5(6) . .
C9 C8 C7 119.1(7) . .
C13 C8 C7 119.4(7) . .
C4 C3 C2 119.4(6) . .
N1 C5 C6 120.1(6) . .
C12 C13 C8 118.7(6) . .
C12 C13 C14 122.3(7) . .
C8 C13 C14 119.0(7) . .
N1 C4 C3 120.6(6) . .
C28 C27 C26 119.8(7) . .
C28 C27 C30 119.3(6) . .
C26 C27 C30 120.8(6) . .
C21 C20 C19 118.6(6) . .
C21 C20 C23 121.8(6) . .
C19 C20 C23 119.5(6) . .
C8 C9 C10 118.7(6) . .
C8 C9 C15 121.2(7) . .
C10 C9 C15 120.1(7) . .
N2 C22 C21 120.4(6) . .
C10 C17 N2 112.5(5) . .
C18 C19 C20 120.5(7) . .
C22 C21 C20 119.6(6) . .
C27 C26 C25 118.9(7) . .
C29 C28 C27 120.0(7) . .
N3 C25 C26 120.4(6) . .
N3 C29 C28 120.0(7) . .
N3 C24 C12 113.7(5) . .
O3 C23 O4 127.2(7) . .
O3 C23 C20 116.1(6) . .
O4 C23 C20 116.6(6) . .
N2 C18 C19 118.7(6) . .
C8 C7 N1 112.6(5) . .
O10 N4 O9 111.9(11) . .
O10 N4 O11 131.2(10) . .
O9 N4 O11 115.2(9) . .
O14 N5 O12 126.4(8) . .
O14 N5 O13 117.2(9) . .
O12 N5 O13 116.3(7) . .

loop_
_geom_bond_atom_site_label_1
_geom_bond_atom_site_label_2
_geom_bond_distance
_geom_bond_site_symmetry_2
Yb1 O1 2.400(4) .
Yb1 O3 2.442(5) 1_454
Yb1 O5 2.448(5) 1_444
Yb1 O2 2.487(4) 2_433
Yb1 O4 2.489(5) 2_434
Yb1 O8 2.503(5) .
Yb1 O6 2.506(5) 2_444
Yb1 O7 2.576(6) .
Yb1 O5 3.037(5) 2_444
Yb1 C30 3.115(6) 2_444
Yb1 Yb1 4.3608(6) 2_333
O1 C1 1.238(8) .
O2 C1 1.252(7) .
O2 Yb1 2.487(4) 2_433
O5 C30 1.262(8) .
O5 Yb1 2.448(4) 1_666
O5 Yb1 3.037(5) 2_444
N1 C4 1.326(8) .
N1 C5 1.348(9) .
N1 C7 1.526(8) .
O6 C30 1.235(8) .
O6 Yb1 2.506(5) 2_444
N2 C22 1.333(9) .
N2 C18 1.350(9) .
N2 C17 1.519(8) .
O3 C23 1.250(9) .
O3 Yb1 2.442(5) 1_656
O4 C23 1.256(9) .
O4 Yb1 2.489(5) 2_434
N3 C29 1.343(9) .
N3 C25 1.350(10) .
N3 C24 1.499(8) .
C10 C11 1.376(9) .
C10 C9 1.407(8) .
C10 C17 1.505(9) .
C30 C27 1.529(9) .
C30 Yb1 3.115(6) 2_444
C2 C6 1.375(9) .
C2 C3 1.387(8) .
C2 C1 1.517(7) .
C12 C13 1.395(10) .
C12 C11 1.407(9) .
C12 C24 1.508(10) .
C11 C16 1.513(8) .
C6 C5 1.372(9) .
C8 C9 1.388(11) .
C8 C13 1.408(11) .
C8 C7 1.509(9) .
C3 C4 1.384(8) .
C13 C14 1.522(10) .
C27 C28 1.368(10) .
C27 C26 1.370(10) .
C20 C21 1.378(9) .
C20 C19 1.387(9) .
C20 C23 1.520(9) .
C9 C15 1.507(11) .
C22 C21 1.371(10) .
C19 C18 1.374(11) .
C26 C25 1.371(10) .
C28 C29 1.361(10) .
N4 O10 1.2385(10) .
N4 O9 1.2384(10) .
N4 O11 1.292(15) .
O14 N5 1.193(10) .
O12 N5 1.228(9) .
N5 O13 1.275(11) .

loop_
_platon_squeeze_void_nr
_platon_squeeze_void_average_x
_platon_squeeze_void_average_y
_platon_squeeze_void_average_z
_platon_squeeze_void_volume
_platon_squeeze_void_count_electrons
1 0.001 0.500 0.000 560.6 138.6
